data_7718749
loop_
_publ_author_name
'Liu, Jiamin'
'Ruan, Yuntao'
'Qin, Qiaoqi'
'Shen, Yong'
'Wang, Zhengliang'
'Kuang, Daibin'
'Jiang, Long'

_publ_section_title
;
 Adaptive hydrogen-bonding strategy driven 0D manganese-based metal
 halides with multifunctional fluorescent applications.
;
_journal_issue 22
_journal_name_full 'Dalton transactions (Cambridge, England : 2003)'
_journal_page_first 9032
_journal_page_last 9038
_journal_paper_doi 10.1039/d5dt00491h
_journal_volume 54
_journal_year 2025
_chemical_formula_moiety 'Br4 Mn, C16 H32 N4'
_chemical_formula_sum 'C16 H32 Br4 Mn N4'
_chemical_formula_weight 655.03
_space_group_crystal_system monoclinic
_space_group_IT_number 14
_space_group_name_Hall '-P 2ybc'
_space_group_name_H-M_alt 'P 1 21/c 1'
_atom_sites_solution_hydrogens geom
_atom_sites_solution_primary dual
_audit_creation_date 2025-03-27
_audit_creation_method
;
Olex2 1.5
(compiled 2022.04.07 svn.rca3783a0 for OlexSys, GUI svn.r6498)
;
_audit_update_record
;
2025-04-07 deposited with the CCDC.	2025-05-16 downloaded from the CCDC.
;
_cell_angle_alpha 90
_cell_angle_beta 90.029(3)
_cell_angle_gamma 90
_cell_formula_units_Z 4
_cell_length_a 10.9769(9)
_cell_length_b 16.9599(14)
_cell_length_c 12.4404(11)
_cell_measurement_reflns_used 9877
_cell_measurement_temperature 150.00
_cell_measurement_theta_max 59.337
_cell_measurement_theta_min 3.503
_cell_volume 2316.0(3)
_computing_cell_refinement 'SAINT V8.38A (Bruker, 2018)'
_computing_data_collection '2024-07-03 '
_computing_data_reduction 'SAINT V8.38A (Bruker, 2018)'
_computing_molecular_graphics 'Olex2 1.5 (Dolomanov et al., 2009)'
_computing_publication_material 'Olex2 1.5 (Dolomanov et al., 2009)'
_computing_structure_refinement 'SHELXL 2014/7 (Sheldrick, 2015)'
_computing_structure_solution 'SHELXT  (Sheldrick, 2015)'
_diffrn_ambient_temperature 150.00
_diffrn_measured_fraction_theta_full 0.975
_diffrn_measured_fraction_theta_max 0.966
_diffrn_measurement_device_type 'BRUKER D8 VENTURE PHOTON III'
_diffrn_measurement_method '\f and \w scans'
_diffrn_radiation_monochromator 'Helios multilayer optic'
_diffrn_radiation_type GaK\a
_diffrn_radiation_wavelength 1.34138
_diffrn_reflns_av_R_equivalents 0.0488
_diffrn_reflns_av_unetI/netI 0.0429
_diffrn_reflns_Laue_measured_fraction_full 0.975
_diffrn_reflns_Laue_measured_fraction_max 0.966
_diffrn_reflns_limit_h_max 14
_diffrn_reflns_limit_h_min -11
_diffrn_reflns_limit_k_max 21
_diffrn_reflns_limit_k_min -21
_diffrn_reflns_limit_l_max 14
_diffrn_reflns_limit_l_min -15
_diffrn_reflns_number 21579
_diffrn_reflns_point_group_measured_fraction_full 0.975
_diffrn_reflns_point_group_measured_fraction_max 0.966
_diffrn_reflns_theta_full 53.594
_diffrn_reflns_theta_max 59.385
_diffrn_reflns_theta_min 3.503
_diffrn_source MetalJet
_diffrn_source_current 3.57
_diffrn_source_power 0.24947159999999996
_diffrn_source_type 'Iiquid target Source'
_diffrn_source_voltage 69.88
_diffrn_standards_number 0
_exptl_absorpt_coefficient_mu 8.591
_exptl_absorpt_correction_T_max 0.0979
_exptl_absorpt_correction_T_min 0.0207
_exptl_absorpt_correction_type multi-scan
_exptl_absorpt_process_details
;
SADABS-2016/2 (Bruker,2016/2) was used for absorption correction.
wR2(int) was 0.1191 before and 0.0786 after correction.
The Ratio of minimum to maximum transmission is 0.2114.
The \l/2 correction factor is Not present.
;
_exptl_crystal_colour colourless
_exptl_crystal_colour_primary colourless
_exptl_crystal_density_diffrn 1.879
_exptl_crystal_description block
_exptl_crystal_F_000 1284
_exptl_crystal_size_max 0.025
_exptl_crystal_size_mid 0.008
_exptl_crystal_size_min 0.007
_refine_diff_density_max 1.993
_refine_diff_density_min -0.577
_refine_diff_density_rms 0.087
_refine_ls_extinction_coef 0.0011(3)
_refine_ls_extinction_expression Fc^*^=kFc[1+0.001xFc^2^\l^3^/sin(2\q)]^-1/4^
_refine_ls_extinction_method 'SHELXL-2014/7 (Sheldrick 2014'
_refine_ls_goodness_of_fit_ref 1.050
_refine_ls_hydrogen_treatment constr
_refine_ls_matrix_type full
_refine_ls_number_parameters 227
_refine_ls_number_reflns 4937
_refine_ls_number_restraints 0
_refine_ls_restrained_S_all 1.050
_refine_ls_R_factor_all 0.0429
_refine_ls_R_factor_gt 0.0400
_refine_ls_shift/su_max 0.001
_refine_ls_shift/su_mean 0.000
_refine_ls_structure_factor_coef Fsqd
_refine_ls_weighting_details 'w=1/[\s^2^(Fo^2^)+(0.0616P)^2^+1.6940P] where P=(Fo^2^+2Fc^2^)/3'
_refine_ls_weighting_scheme calc
_refine_ls_wR_factor_gt 0.1147
_refine_ls_wR_factor_ref 0.1168
_reflns_Friedel_coverage 0.000
_reflns_number_gt 4443
_reflns_number_total 4937
_reflns_threshold_expression 'I > 2\s(I)'
_cod_data_source_file d5dt00491h2.cif
_cod_data_source_block b24070211ad4cmn_0m
_cod_depositor_comments 'Adding full bibliography for 7718748--7718749.cif.'
_cod_database_code 7718749
_shelx_shelxl_version_number 2014/7
_shelx_space_group_comment
;
The symmetry employed for this shelxl refinement is uniquely defined
by the following loop, which should always be used as a source of
symmetry information in preference to the above space-group names.
They are only intended as comments.
;
_shelx_estimated_absorpt_t_max 0.942
_shelx_estimated_absorpt_t_min 0.814
_olex2_refinement_description
;
1.a Secondary CH2 refined with riding coordinates:
 C1(H1A,H1B), C2(H2A,H2B), C3(H3A,H3B), C4(H4A,H4B), C5(H5A,H5B), C6(H6A,H6B),
 C7(H7A,H7B), C8(H8A,H8B), C9(H9A,H9B), C10(H10A,H10B), C11(H11A,H11B),
 C12(H12A,H12B), C13(H13A,H13B), C14(H14A,H14B), C15(H15A,H15B), C16(H16A,H16B)
;
_olex2_submission_special_instructions 'No special instructions were received'

loop_
_space_group_symop_operation_xyz
'x, y, z'
'-x, y+1/2, -z+1/2'
'-x, -y, -z'
'x, -y-1/2, z-1/2'

loop_
_atom_site_label
_atom_site_type_symbol
_atom_site_fract_x
_atom_site_fract_y
_atom_site_fract_z
_atom_site_U_iso_or_equiv
_atom_site_adp_type
_atom_site_occupancy
_atom_site_site_symmetry_order
_atom_site_calc_flag
_atom_site_refinement_flags_posn
_atom_site_refinement_flags_adp
_atom_site_refinement_flags_occupancy
_atom_site_disorder_assembly
_atom_site_disorder_group
Br1 Br -0.02022(4) 0.58451(3) 0.76578(4) 0.06849(17) Uani 1 1 d . . . . .
Br2 Br -0.34963(4) 0.68985(2) 0.80023(3) 0.05494(14) Uani 1 1 d . . . . .
Br3 Br -0.26226(5) 0.56970(2) 0.52484(3) 0.06494(16) Uani 1 1 d . . . . .
Br4 Br -0.33651(4) 0.45610(2) 0.81948(3) 0.06198(15) Uani 1 1 d . . . . .
Mn1 Mn -0.24319(5) 0.57070(3) 0.72502(4) 0.05039(17) Uani 1 1 d . . . . .
N1 N 0.1951(3) 0.38616(16) 0.8813(2) 0.0473(6) Uani 1 1 d . . . . .
N2 N -0.0048(3) 0.30635(18) 0.8817(3) 0.0603(7) Uani 1 1 d . . . . .
N3 N 0.3275(3) 0.66126(16) 0.6186(2) 0.0478(6) Uani 1 1 d . . . . .
N4 N 0.3390(3) 0.72295(18) 0.4308(2) 0.0578(7) Uani 1 1 d . . . . .
C1 C 0.2146(4) 0.3041(2) 0.9260(3) 0.0550(8) Uani 1 1 d . . . . .
H1A H 0.2538 0.3074 0.9975 0.066 Uiso 1 1 calc R U . . .
H1B H 0.2687 0.2738 0.8776 0.066 Uiso 1 1 calc R U . . .
C2 C 0.0911(4) 0.2625(2) 0.9356(3) 0.0627(9) Uani 1 1 d . . . . .
H2A H 0.0971 0.2092 0.9037 0.075 Uiso 1 1 calc R U . . .
H2B H 0.0701 0.2565 1.0126 0.075 Uiso 1 1 calc R U . . .
C3 C 0.1468(4) 0.3777(2) 0.7687(3) 0.0606(9) Uani 1 1 d . . . . .
H3A H 0.2101 0.3548 0.7215 0.073 Uiso 1 1 calc R U . . .
H3B H 0.1238 0.4300 0.7398 0.073 Uiso 1 1 calc R U . . .
C4 C 0.0347(5) 0.3235(3) 0.7722(4) 0.0741(12) Uani 1 1 d . . . . .
H4A H -0.0330 0.3488 0.7327 0.089 Uiso 1 1 calc R U . . .
H4B H 0.0543 0.2733 0.7353 0.089 Uiso 1 1 calc R U . . .
C5 C 0.1005(4) 0.4261(2) 0.9495(3) 0.0573(9) Uani 1 1 d . . . . .
H5A H 0.0897 0.4813 0.9257 0.069 Uiso 1 1 calc R U . . .
H5B H 0.1269 0.4264 1.0255 0.069 Uiso 1 1 calc R U . . .
C6 C -0.0207(4) 0.3811(2) 0.9387(4) 0.0677(10) Uani 1 1 d . . . . .
H6A H -0.0542 0.3707 1.0111 0.081 Uiso 1 1 calc R U . . .
H6B H -0.0800 0.4143 0.8992 0.081 Uiso 1 1 calc R U . . .
C7 C 0.3160(3) 0.4297(2) 0.8867(3) 0.0514(8) Uani 1 1 d . . . . .
H7A H 0.3485 0.4239 0.9605 0.062 Uiso 1 1 calc R U . . .
H7B H 0.3736 0.4027 0.8377 0.062 Uiso 1 1 calc R U . . .
C8 C 0.3164(3) 0.5168(2) 0.8588(3) 0.0525(7) Uani 1 1 d . . . . .
H8A H 0.3885 0.5411 0.8934 0.063 Uiso 1 1 calc R U . . .
H8B H 0.2433 0.5411 0.8916 0.063 Uiso 1 1 calc R U . . .
C9 C 0.3182(3) 0.5391(2) 0.7398(3) 0.0520(7) Uani 1 1 d . . . . .
H9A H 0.3903 0.5156 0.7043 0.062 Uiso 1 1 calc R U . . .
H9B H 0.2441 0.5190 0.7037 0.062 Uiso 1 1 calc R U . . .
C10 C 0.3231(3) 0.6284(2) 0.7322(3) 0.0500(7) Uani 1 1 d . . . . .
H10A H 0.2506 0.6504 0.7688 0.060 Uiso 1 1 calc R U . . .
H10B H 0.3959 0.6471 0.7716 0.060 Uiso 1 1 calc R U . . .
C11 C 0.4320(3) 0.6268(2) 0.5567(3) 0.0548(8) Uani 1 1 d . . . . .
H11A H 0.4203 0.5693 0.5482 0.066 Uiso 1 1 calc R U . . .
H11B H 0.5091 0.6357 0.5962 0.066 Uiso 1 1 calc R U . . .
C12 C 0.4386(4) 0.6662(2) 0.4457(3) 0.0603(9) Uani 1 1 d . . . . .
H12A H 0.5177 0.6937 0.4382 0.072 Uiso 1 1 calc R U . . .
H12B H 0.4339 0.6252 0.3891 0.072 Uiso 1 1 calc R U . . .
C13 C 0.3462(4) 0.7493(2) 0.6267(3) 0.0633(10) Uani 1 1 d . . . . .
H13A H 0.4240 0.7607 0.6639 0.076 Uiso 1 1 calc R U . . .
H13B H 0.2791 0.7734 0.6685 0.076 Uiso 1 1 calc R U . . .
C14 C 0.3486(4) 0.7835(2) 0.5133(3) 0.0640(9) Uani 1 1 d . . . . .
H14A H 0.2803 0.8211 0.5050 0.077 Uiso 1 1 calc R U . . .
H14B H 0.4255 0.8130 0.5030 0.077 Uiso 1 1 calc R U . . .
C15 C 0.2118(3) 0.6465(2) 0.5594(3) 0.0547(8) Uani 1 1 d . . . . .
H15A H 0.1430 0.6718 0.5975 0.066 Uiso 1 1 calc R U . . .
H15B H 0.1958 0.5891 0.5554 0.066 Uiso 1 1 calc R U . . .
C16 C 0.2237(4) 0.6808(3) 0.4457(3) 0.0618(9) Uani 1 1 d . . . . .
H16A H 0.2183 0.6375 0.3925 0.074 Uiso 1 1 calc R U . . .
H16B H 0.1552 0.7174 0.4322 0.074 Uiso 1 1 calc R U . . .

loop_
_atom_site_aniso_label
_atom_site_aniso_U_11
_atom_site_aniso_U_22
_atom_site_aniso_U_33
_atom_site_aniso_U_23
_atom_site_aniso_U_13
_atom_site_aniso_U_12
Br1 0.0506(2) 0.0787(3) 0.0762(3) 0.0266(2) 0.00607(19) 0.00613(18)
Br2 0.0588(2) 0.0578(2) 0.0482(2) -0.00703(14) -0.00005(15) 0.00596(15)
Br3 0.0859(3) 0.0625(3) 0.0464(2) -0.00695(15) 0.00076(19) 0.00442(19)
Br4 0.0666(3) 0.0560(2) 0.0633(3) 0.00736(17) 0.00297(18) -0.00389(17)
Mn1 0.0548(3) 0.0506(3) 0.0457(3) 0.0015(2) 0.0013(2) 0.0040(2)
N1 0.0521(15) 0.0472(14) 0.0426(13) -0.0005(11) -0.0034(11) 0.0040(11)
N2 0.0644(19) 0.0500(15) 0.0665(19) 0.0022(13) -0.0120(15) -0.0042(13)
N3 0.0523(15) 0.0478(14) 0.0433(14) -0.0014(11) 0.0013(11) -0.0036(11)
N4 0.0692(19) 0.0564(16) 0.0478(15) 0.0036(12) 0.0022(13) -0.0001(14)
C1 0.065(2) 0.0469(17) 0.0532(19) 0.0042(14) -0.0075(16) 0.0064(15)
C2 0.072(2) 0.0527(19) 0.064(2) 0.0068(16) -0.0068(18) -0.0002(17)
C3 0.071(2) 0.066(2) 0.0453(18) 0.0061(15) -0.0135(16) -0.0046(18)
C4 0.090(3) 0.068(2) 0.064(2) 0.0041(19) -0.022(2) -0.017(2)
C5 0.054(2) 0.0512(18) 0.066(2) -0.0083(15) 0.0076(17) -0.0011(14)
C6 0.058(2) 0.056(2) 0.089(3) -0.0070(19) 0.002(2) -0.0001(17)
C7 0.0495(18) 0.0575(19) 0.0472(18) 0.0021(14) -0.0033(14) 0.0009(14)
C8 0.0554(19) 0.0572(18) 0.0450(17) -0.0005(14) -0.0011(14) -0.0039(15)
C9 0.060(2) 0.0529(18) 0.0432(17) 0.0020(13) 0.0008(14) 0.0026(15)
C10 0.0546(18) 0.0537(17) 0.0415(16) -0.0007(13) 0.0000(13) -0.0047(14)
C11 0.0549(19) 0.0604(19) 0.0492(18) 0.0040(15) 0.0066(14) 0.0030(15)
C12 0.065(2) 0.066(2) 0.0500(19) 0.0047(16) 0.0084(16) 0.0016(17)
C13 0.087(3) 0.0459(17) 0.057(2) -0.0016(15) -0.0002(19) -0.0082(17)
C14 0.084(3) 0.0531(19) 0.055(2) 0.0020(16) -0.0011(18) -0.0048(18)
C15 0.0502(18) 0.064(2) 0.0502(18) 0.0039(15) -0.0042(14) -0.0024(15)
C16 0.065(2) 0.067(2) 0.053(2) 0.0061(17) -0.0055(17) 0.0005(18)

loop_
_atom_type_symbol
_atom_type_description
_atom_type_scat_dispersion_real
_atom_type_scat_dispersion_imag
_atom_type_scat_source
C C 0.0137 0.0067 'International Tables Vol C Tables 4.2.6.8 and 6.1.1.4'
H H 0.0000 0.0000 'International Tables Vol C Tables 4.2.6.8 and 6.1.1.4'
Br Br -0.9338 1.0006 'International Tables Vol C Tables 4.2.6.8 and 6.1.1.4'
Mn Mn -0.0162 2.2332 'International Tables Vol C Tables 4.2.6.8 and 6.1.1.4'
N N 0.0241 0.0134 'International Tables Vol C Tables 4.2.6.8 and 6.1.1.4'

loop_
_geom_angle_atom_site_label_1
_geom_angle_atom_site_label_2
_geom_angle_atom_site_label_3
_geom_angle
_geom_angle_site_symmetry_1
_geom_angle_site_symmetry_3
_geom_angle_publ_flag
Br1 Mn1 Br2 107.64(3) . . ?
Br3 Mn1 Br1 106.44(3) . . ?
Br3 Mn1 Br2 109.72(2) . . ?
Br4 Mn1 Br1 112.24(2) . . ?
Br4 Mn1 Br2 105.08(2) . . ?
Br4 Mn1 Br3 115.49(3) . . ?
C1 N1 C7 107.9(3) . . ?
C3 N1 C1 107.7(3) . . ?
C3 N1 C7 113.2(3) . . ?
C5 N1 C1 107.7(3) . . ?
C5 N1 C3 108.9(3) . . ?
C5 N1 C7 111.1(3) . . ?
C2 N2 C4 108.5(4) . . ?
C2 N2 C6 107.9(3) . . ?
C4 N2 C6 108.4(3) . . ?
C11 N3 C10 111.1(3) . . ?
C11 N3 C13 108.4(3) . . ?
C13 N3 C10 107.7(3) . . ?
C15 N3 C10 111.7(3) . . ?
C15 N3 C11 109.4(3) . . ?
C15 N3 C13 108.4(3) . . ?
C14 N4 C12 108.7(3) . . ?
C14 N4 C16 108.5(3) . . ?
C16 N4 C12 107.9(3) . . ?
N1 C1 H1A 109.9 . . ?
N1 C1 H1B 109.9 . . ?
N1 C1 C2 109.1(3) . . ?
H1A C1 H1B 108.3 . . ?
C2 C1 H1A 109.9 . . ?
C2 C1 H1B 109.9 . . ?
N2 C2 C1 111.7(3) . . ?
N2 C2 H2A 109.3 . . ?
N2 C2 H2B 109.3 . . ?
C1 C2 H2A 109.3 . . ?
C1 C2 H2B 109.3 . . ?
H2A C2 H2B 107.9 . . ?
N1 C3 H3A 110.1 . . ?
N1 C3 H3B 110.1 . . ?
N1 C3 C4 108.2(3) . . ?
H3A C3 H3B 108.4 . . ?
C4 C3 H3A 110.1 . . ?
C4 C3 H3B 110.1 . . ?
N2 C4 C3 112.6(3) . . ?
N2 C4 H4A 109.1 . . ?
N2 C4 H4B 109.1 . . ?
C3 C4 H4A 109.1 . . ?
C3 C4 H4B 109.1 . . ?
H4A C4 H4B 107.8 . . ?
N1 C5 H5A 109.9 . . ?
N1 C5 H5B 109.9 . . ?
N1 C5 C6 109.0(3) . . ?
H5A C5 H5B 108.3 . . ?
C6 C5 H5A 109.9 . . ?
C6 C5 H5B 109.9 . . ?
N2 C6 C5 111.6(3) . . ?
N2 C6 H6A 109.3 . . ?
N2 C6 H6B 109.3 . . ?
C5 C6 H6A 109.3 . . ?
C5 C6 H6B 109.3 . . ?
H6A C6 H6B 108.0 . . ?
N1 C7 H7A 107.9 . . ?
N1 C7 H7B 107.9 . . ?
H7A C7 H7B 107.2 . . ?
C8 C7 N1 117.8(3) . . ?
C8 C7 H7A 107.9 . . ?
C8 C7 H7B 107.9 . . ?
C7 C8 H8A 107.9 . . ?
C7 C8 H8B 107.9 . . ?
C7 C8 C9 117.5(3) . . ?
H8A C8 H8B 107.2 . . ?
C9 C8 H8A 107.9 . . ?
C9 C8 H8B 107.9 . . ?
C8 C9 H9A 110.1 . . ?
C8 C9 H9B 110.1 . . ?
H9A C9 H9B 108.4 . . ?
C10 C9 C8 107.9(3) . . ?
C10 C9 H9A 110.1 . . ?
C10 C9 H9B 110.1 . . ?
N3 C10 C9 115.1(3) . . ?
N3 C10 H10A 108.5 . . ?
N3 C10 H10B 108.5 . . ?
C9 C10 H10A 108.5 . . ?
C9 C10 H10B 108.5 . . ?
H10A C10 H10B 107.5 . . ?
N3 C11 H11A 109.8 . . ?
N3 C11 H11B 109.8 . . ?
N3 C11 C12 109.2(3) . . ?
H11A C11 H11B 108.3 . . ?
C12 C11 H11A 109.8 . . ?
C12 C11 H11B 109.8 . . ?
N4 C12 C11 111.3(3) . . ?
N4 C12 H12A 109.4 . . ?
N4 C12 H12B 109.4 . . ?
C11 C12 H12A 109.4 . . ?
C11 C12 H12B 109.4 . . ?
H12A C12 H12B 108.0 . . ?
N3 C13 H13A 110.0 . . ?
N3 C13 H13B 110.0 . . ?
N3 C13 C14 108.4(3) . . ?
H13A C13 H13B 108.4 . . ?
C14 C13 H13A 110.0 . . ?
C14 C13 H13B 110.0 . . ?
N4 C14 C13 112.5(3) . . ?
N4 C14 H14A 109.1 . . ?
N4 C14 H14B 109.1 . . ?
C13 C14 H14A 109.1 . . ?
C13 C14 H14B 109.1 . . ?
H14A C14 H14B 107.8 . . ?
N3 C15 H15A 110.0 . . ?
N3 C15 H15B 110.0 . . ?
N3 C15 C16 108.6(3) . . ?
H15A C15 H15B 108.4 . . ?
C16 C15 H15A 110.0 . . ?
C16 C15 H15B 110.0 . . ?
N4 C16 C15 112.0(3) . . ?
N4 C16 H16A 109.2 . . ?
N4 C16 H16B 109.2 . . ?
C15 C16 H16A 109.2 . . ?
C15 C16 H16B 109.2 . . ?
H16A C16 H16B 107.9 . . ?

loop_
_geom_bond_atom_site_label_1
_geom_bond_atom_site_label_2
_geom_bond_distance
_geom_bond_site_symmetry_2
_geom_bond_publ_flag
Br1 Mn1 2.5102(8) . ?
Br2 Mn1 2.5150(6) . ?
Br3 Mn1 2.4991(7) . ?
Br4 Mn1 2.4918(7) . ?
N1 C1 1.514(4) . ?
N1 C3 1.504(4) . ?
N1 C5 1.502(4) . ?
N1 C7 1.520(5) . ?
N2 C2 1.452(5) . ?
N2 C4 1.459(6) . ?
N2 C6 1.463(5) . ?
N3 C10 1.520(4) . ?
N3 C11 1.500(4) . ?
N3 C13 1.510(4) . ?
N3 C15 1.489(4) . ?
N4 C12 1.468(5) . ?
N4 C14 1.455(5) . ?
N4 C16 1.466(5) . ?
C1 H1A 0.9900 . ?
C1 H1B 0.9900 . ?
C1 C2 1.532(6) . ?
C2 H2A 0.9900 . ?
C2 H2B 0.9900 . ?
C3 H3A 0.9900 . ?
C3 H3B 0.9900 . ?
C3 C4 1.537(6) . ?
C4 H4A 0.9900 . ?
C4 H4B 0.9900 . ?
C5 H5A 0.9900 . ?
C5 H5B 0.9900 . ?
C5 C6 1.538(6) . ?
C6 H6A 0.9900 . ?
C6 H6B 0.9900 . ?
C7 H7A 0.9900 . ?
C7 H7B 0.9900 . ?
C7 C8 1.518(5) . ?
C8 H8A 0.9900 . ?
C8 H8B 0.9900 . ?
C8 C9 1.527(5) . ?
C9 H9A 0.9900 . ?
C9 H9B 0.9900 . ?
C9 C10 1.520(5) . ?
C10 H10A 0.9900 . ?
C10 H10B 0.9900 . ?
C11 H11A 0.9900 . ?
C11 H11B 0.9900 . ?
C11 C12 1.535(5) . ?
C12 H12A 0.9900 . ?
C12 H12B 0.9900 . ?
C13 H13A 0.9900 . ?
C13 H13B 0.9900 . ?
C13 C14 1.527(5) . ?
C14 H14A 0.9900 . ?
C14 H14B 0.9900 . ?
C15 H15A 0.9900 . ?
C15 H15B 0.9900 . ?
C15 C16 1.535(5) . ?
C16 H16A 0.9900 . ?
C16 H16B 0.9900 . ?

loop_
_geom_hbond_atom_site_label_D
_geom_hbond_atom_site_label_H
_geom_hbond_atom_site_label_A
_geom_hbond_distance_DH
_geom_hbond_distance_HA
_geom_hbond_distance_DA
_geom_hbond_angle_DHA
_geom_hbond_site_symmetry_A
C1 H1A Br2 0.99 2.73 3.716(4) 176.1 3_567
C1 H1B Br2 0.99 2.78 3.725(4) 160.5 2_546
C5 H5A Br1 0.99 2.91 3.768(4) 145.3 .
C5 H5B Br1 0.99 2.85 3.655(4) 138.5 3_567
C6 H6A Br1 0.99 2.99 3.750(5) 134.3 3_567
C11 H11B Br3 0.99 2.89 3.515(4) 122.1 1_655
C15 H15A Br1 0.99 3.13 3.767(4) 123.6 .
C15 H15A N2 0.99 2.75 3.613(5) 145.6 2_556

loop_
_geom_torsion_atom_site_label_1
_geom_torsion_atom_site_label_2
_geom_torsion_atom_site_label_3
_geom_torsion_atom_site_label_4
_geom_torsion
_geom_torsion_site_symmetry_1
_geom_torsion_site_symmetry_2
_geom_torsion_site_symmetry_3
_geom_torsion_site_symmetry_4
_geom_torsion_publ_flag
N1 C1 C2 N2 10.7(4) . . . . ?
N1 C3 C4 N2 9.3(5) . . . . ?
N1 C5 C6 N2 9.8(5) . . . . ?
N1 C7 C8 C9 -80.8(4) . . . . ?
N3 C11 C12 N4 -2.4(4) . . . . ?
N3 C13 C14 N4 -3.0(5) . . . . ?
N3 C15 C16 N4 -4.5(4) . . . . ?
C1 N1 C3 C4 53.1(4) . . . . ?
C1 N1 C5 C6 -63.6(4) . . . . ?
C1 N1 C7 C8 -172.7(3) . . . . ?
C2 N2 C4 C3 -64.1(5) . . . . ?
C2 N2 C6 C5 53.5(5) . . . . ?
C3 N1 C1 C2 -64.9(4) . . . . ?
C3 N1 C5 C6 53.0(4) . . . . ?
C3 N1 C7 C8 68.2(4) . . . . ?
C4 N2 C2 C1 51.8(4) . . . . ?
C4 N2 C6 C5 -63.8(5) . . . . ?
C5 N1 C1 C2 52.5(4) . . . . ?
C5 N1 C3 C4 -63.5(4) . . . . ?
C5 N1 C7 C8 -54.9(4) . . . . ?
C6 N2 C2 C1 -65.4(4) . . . . ?
C6 N2 C4 C3 52.8(5) . . . . ?
C7 N1 C1 C2 172.5(3) . . . . ?
C7 N1 C3 C4 172.3(3) . . . . ?
C7 N1 C5 C6 178.4(3) . . . . ?
C7 C8 C9 C10 -177.9(3) . . . . ?
C8 C9 C10 N3 179.0(3) . . . . ?
C10 N3 C11 C12 -175.8(3) . . . . ?
C10 N3 C13 C14 -179.0(3) . . . . ?
C10 N3 C15 C16 -179.7(3) . . . . ?
C11 N3 C10 C9 -55.2(4) . . . . ?
C11 N3 C13 C14 60.7(4) . . . . ?
C11 N3 C15 C16 -56.2(4) . . . . ?
C12 N4 C14 C13 -57.1(5) . . . . ?
C12 N4 C16 C15 61.8(4) . . . . ?
C13 N3 C10 C9 -173.8(3) . . . . ?
C13 N3 C11 C12 -57.6(4) . . . . ?
C13 N3 C15 C16 61.8(4) . . . . ?
C14 N4 C12 C11 60.1(4) . . . . ?
C14 N4 C16 C15 -55.8(4) . . . . ?
C15 N3 C10 C9 67.3(4) . . . . ?
C15 N3 C11 C12 60.4(4) . . . . ?
C15 N3 C13 C14 -58.0(4) . . . . ?
C16 N4 C12 C11 -57.4(4) . . . . ?
C16 N4 C14 C13 60.0(5) . . . . ?
